data_9016421
loop_
_publ_author_name
'Soubeyroux, J.'
'Matar, S.'
'Reau, J.'
'Hagenmuller, P.'

_publ_section_title
;
 Etude des proprietes structurales et electriques de la solution solide
 Pb1-x Bix Ox F2-x
 _cod_database_code 1008300
;
_journal_name_full 'Solid State Ionics'
_journal_page_first 337
_journal_page_last 345
_journal_paper_doi 10.1016/0167-2738(84)90118-8
_journal_volume 14
_journal_year 1984
_chemical_formula_sum 'Bi0.6 F1.412 O0.603 Pb0.4'
_space_group_IT_number 225
_symmetry_space_group_name_Hall '-F 4 2 3'
_symmetry_space_group_name_H-M 'F m -3 m'
_cell_angle_alpha 90
_cell_angle_beta 90
_cell_angle_gamma 90
_cell_length_a 5.8722
_cell_length_b 5.8722
_cell_length_c 5.8722
_cell_formula_units_Z 4
_cell_volume 202.490
_database_code_amcsd 0016222
_exptl_crystal_density_diffrn 8.028
_cod_duplicate_entry 1008300
_cod_original_sg_symbol_H-M 'F m 3 m'
_cod_original_formula_sum 'Pb.4 Bi.6 O.603 F1.412'
_cod_database_code 9016421
_amcsd_formula_title 'Bi0.6 F1.4 O0.6 Pb0.4'

loop_
_space_group_symop_operation_xyz
x,y,z
x,1/2+y,1/2+z
1/2+x,y,1/2+z
1/2+x,1/2+y,z
z,-x,y
z,1/2-x,1/2+y
1/2+z,-x,1/2+y
1/2+z,1/2-x,y
-y,z,-x
-y,1/2+z,1/2-x
1/2-y,z,1/2-x
1/2-y,1/2+z,-x
x,-y,z
x,1/2-y,1/2+z
1/2+x,-y,1/2+z
1/2+x,1/2-y,z
-z,x,-y
-z,1/2+x,1/2-y
1/2-z,x,1/2-y
1/2-z,1/2+x,-y
y,-z,x
y,1/2-z,1/2+x
1/2+y,-z,1/2+x
1/2+y,1/2-z,x
-x,y,-z
-x,1/2+y,1/2-z
1/2-x,y,1/2-z
1/2-x,1/2+y,-z
x,-z,-y
x,1/2-z,1/2-y
1/2+x,-z,1/2-y
1/2+x,1/2-z,-y
-z,y,x
-z,1/2+y,1/2+x
1/2-z,y,1/2+x
1/2-z,1/2+y,x
y,-x,-z
y,1/2-x,1/2-z
1/2+y,-x,1/2-z
1/2+y,1/2-x,-z
-x,z,y
-x,1/2+z,1/2+y
1/2-x,z,1/2+y
1/2-x,1/2+z,y
z,-y,-x
z,1/2-y,1/2-x
1/2+z,-y,1/2-x
1/2+z,1/2-y,-x
-y,x,z
-y,1/2+x,1/2+z
1/2-y,x,1/2+z
1/2-y,1/2+x,z
x,z,y
x,1/2+z,1/2+y
1/2+x,z,1/2+y
1/2+x,1/2+z,y
-z,-y,-x
-z,1/2-y,1/2-x
1/2-z,-y,1/2-x
1/2-z,1/2-y,-x
y,x,z
y,1/2+x,1/2+z
1/2+y,x,1/2+z
1/2+y,1/2+x,z
-x,-z,-y
-x,1/2-z,1/2-y
1/2-x,-z,1/2-y
1/2-x,1/2-z,-y
z,y,x
z,1/2+y,1/2+x
1/2+z,y,1/2+x
1/2+z,1/2+y,x
-y,-x,-z
-y,1/2-x,1/2-z
1/2-y,-x,1/2-z
1/2-y,1/2-x,-z
z,x,-y
z,1/2+x,1/2-y
1/2+z,x,1/2-y
1/2+z,1/2+x,-y
-y,-z,x
-y,1/2-z,1/2+x
1/2-y,-z,1/2+x
1/2-y,1/2-z,x
x,y,-z
x,1/2+y,1/2-z
1/2+x,y,1/2-z
1/2+x,1/2+y,-z
-z,-x,y
-z,1/2-x,1/2+y
1/2-z,-x,1/2+y
1/2-z,1/2-x,y
y,z,-x
y,1/2+z,1/2-x
1/2+y,z,1/2-x
1/2+y,1/2+z,-x
-x,-y,z
-x,1/2-y,1/2+z
1/2-x,-y,1/2+z
1/2-x,1/2-y,z
-z,x,y
-z,1/2+x,1/2+y
1/2-z,x,1/2+y
1/2-z,1/2+x,y
y,-z,-x
y,1/2-z,1/2-x
1/2+y,-z,1/2-x
1/2+y,1/2-z,-x
-x,y,z
-x,1/2+y,1/2+z
1/2-x,y,1/2+z
1/2-x,1/2+y,z
z,-x,-y
z,1/2-x,1/2-y
1/2+z,-x,1/2-y
1/2+z,1/2-x,-y
-y,z,x
-y,1/2+z,1/2+x
1/2-y,z,1/2+x
1/2-y,1/2+z,x
x,-y,-z
x,1/2-y,1/2-z
1/2+x,-y,1/2-z
1/2+x,1/2-y,-z
-x,z,-y
-x,1/2+z,1/2-y
1/2-x,z,1/2-y
1/2-x,1/2+z,-y
z,-y,x
z,1/2-y,1/2+x
1/2+z,-y,1/2+x
1/2+z,1/2-y,x
-y,x,-z
-y,1/2+x,1/2-z
1/2-y,x,1/2-z
1/2-y,1/2+x,-z
x,-z,y
x,1/2-z,1/2+y
1/2+x,-z,1/2+y
1/2+x,1/2-z,y
-z,y,-x
-z,1/2+y,1/2-x
1/2-z,y,1/2-x
1/2-z,1/2+y,-x
y,-x,z
y,1/2-x,1/2+z
1/2+y,-x,1/2+z
1/2+y,1/2-x,z
-x,-z,y
-x,1/2-z,1/2+y
1/2-x,-z,1/2+y
1/2-x,1/2-z,y
z,y,-x
z,1/2+y,1/2-x
1/2+z,y,1/2-x
1/2+z,1/2+y,-x
-y,-x,z
-y,1/2-x,1/2+z
1/2-y,-x,1/2+z
1/2-y,1/2-x,z
x,z,-y
x,1/2+z,1/2-y
1/2+x,z,1/2-y
1/2+x,1/2+z,-y
-z,-y,x
-z,1/2-y,1/2+x
1/2-z,-y,1/2+x
1/2-z,1/2-y,x
y,x,-z
y,1/2+x,1/2-z
1/2+y,x,1/2-z
1/2+y,1/2+x,-z
-z,-x,-y
-z,1/2-x,1/2-y
1/2-z,-x,1/2-y
1/2-z,1/2-x,-y
y,z,x
y,1/2+z,1/2+x
1/2+y,z,1/2+x
1/2+y,1/2+z,x
-x,-y,-z
-x,1/2-y,1/2-z
1/2-x,-y,1/2-z
1/2-x,1/2-y,-z
z,x,y
z,1/2+x,1/2+y
1/2+z,x,1/2+y
1/2+z,1/2+x,y
-y,-z,-x
-y,1/2-z,1/2-x
1/2-y,-z,1/2-x
1/2-y,1/2-z,-x

loop_
_atom_site_label
_atom_site_fract_x
_atom_site_fract_y
_atom_site_fract_z
_atom_site_occupancy
Pb1 0.00000 0.00000 0.00000 0.40000
Bi1 0.07000 0.00000 0.00000 0.10000
O1 0.25000 0.25000 0.25000 0.20000
F1 0.25000 0.25000 0.25000 0.47000
O2 0.50000 0.38500 0.38500 0.00690
F2 0.50000 0.38500 0.38500 0.01600
O3 0.31800 0.31800 0.31800 0.01500
F3 0.31800 0.31800 0.31800 0.03500

loop_
_cod_related_entry_id
_cod_related_entry_database
_cod_related_entry_code
1 AMCSD 0016222
